data_1571022
loop_
_publ_author_name
'Durin, Gabriel'
'Romero, R. Martin'
'Godou, Timoth\'e'
'Chauvier, Cl\'ement'
'Thu\'ery, Pierre'
'Nicolas, Emmanuel'
'Cantat, Thibault'

_publ_section_title
;
 Formoxyboranes as hydroborane surrogates for the catalytic reduction of
 carbonyls through transfer hydroboration
;
_journal_issue 7
_journal_name_full 'Catalysis Science &amp; Technology'
_journal_page_first 1848
_journal_page_last 1853
_journal_paper_doi 10.1039/D3CY01702H
_journal_volume 14
_journal_year 2024
_chemical_formula_sum 'C16 H25 B N2 O2'
_chemical_formula_weight 288.19
_space_group_crystal_system monoclinic
_space_group_IT_number 14
_space_group_name_Hall '-P 2yn'
_space_group_name_H-M_alt 'P 1 21/n 1'
_atom_sites_solution_hydrogens geom
_atom_sites_solution_primary dual
_audit_creation_method SHELXL-2014
_audit_update_record
;
2023-07-25 deposited with the CCDC.	2024-02-13 downloaded from the CCDC.
;
_cell_angle_alpha 90
_cell_angle_beta 98.551(3)
_cell_angle_gamma 90
_cell_formula_units_Z 4
_cell_length_a 9.8725(5)
_cell_length_b 7.3758(4)
_cell_length_c 21.8820(12)
_cell_measurement_reflns_used 70088
_cell_measurement_temperature 100(2)
_cell_measurement_theta_max 25.68
_cell_measurement_theta_min 2.92
_cell_volume 1575.68(15)
_computing_cell_refinement 'HKL2000 (Otwinowski & Minor, 1997)'
_computing_data_collection 'COLLECT (Nonius, 1998)'
_computing_data_reduction 'HKL2000 (Otwinowski & Minor, 1997)'
_computing_molecular_graphics 'SHELXTL (Sheldrick, 2008)'
_computing_publication_material 'SHELXTL (Sheldrick, 2008); PLATON (Spek, 2003)'
_computing_structure_refinement 'SHELXL (Sheldrick, 2015)'
_computing_structure_solution 'SHELXT (Sheldrick, 2015)'
_diffrn_ambient_temperature 100(2)
_diffrn_measured_fraction_theta_full 0.998
_diffrn_measured_fraction_theta_max 0.998
_diffrn_measurement_device_type 'Nonius Kappa-CCD area-detector diffractometer'
_diffrn_measurement_method 'two \f and nine \w scans with 2\% steps (625 frames)'
_diffrn_radiation_monochromator graphite
_diffrn_radiation_source 'fine-focus sealed tube'
_diffrn_radiation_type MoK\a
_diffrn_radiation_wavelength 0.71073
_diffrn_reflns_av_R_equivalents 0.0222
_diffrn_reflns_av_unetI/netI 0.0264
_diffrn_reflns_Laue_measured_fraction_full 0.998
_diffrn_reflns_Laue_measured_fraction_max 0.998
_diffrn_reflns_limit_h_max 12
_diffrn_reflns_limit_h_min -11
_diffrn_reflns_limit_k_max 8
_diffrn_reflns_limit_k_min -8
_diffrn_reflns_limit_l_max 26
_diffrn_reflns_limit_l_min -26
_diffrn_reflns_number 70088
_diffrn_reflns_point_group_measured_fraction_full 0.998
_diffrn_reflns_point_group_measured_fraction_max 0.998
_diffrn_reflns_theta_full 25.242
_diffrn_reflns_theta_max 25.678
_diffrn_reflns_theta_min 2.918
_diffrn_standards_decay_% 0
_diffrn_standards_interval_time 0
_diffrn_standards_number 0
_exptl_absorpt_coefficient_mu 0.079
_exptl_absorpt_correction_type none
_exptl_crystal_colour colourless
_exptl_crystal_density_diffrn 1.215
_exptl_crystal_description parallelepiped
_exptl_crystal_F_000 624
_exptl_crystal_size_max 0.22
_exptl_crystal_size_mid 0.19
_exptl_crystal_size_min 0.16
_refine_diff_density_max 0.254
_refine_diff_density_min -0.211
_refine_diff_density_rms 0.040
_refine_ls_extinction_method none
_refine_ls_goodness_of_fit_ref 1.065
_refine_ls_hydrogen_treatment constr
_refine_ls_matrix_type full
_refine_ls_number_parameters 192
_refine_ls_number_reflns 2965
_refine_ls_number_restraints 0
_refine_ls_restrained_S_all 1.065
_refine_ls_R_factor_all 0.0446
_refine_ls_R_factor_gt 0.0367
_refine_ls_shift/su_max 0.001
_refine_ls_shift/su_mean 0.000
_refine_ls_structure_factor_coef Fsqd
_refine_ls_weighting_details 'w=1/[\s^2^(Fo^2^)+(0.0549P)^2^+0.3088P] where P=(Fo^2^+2Fc^2^)/3'
_refine_ls_weighting_scheme calc
_refine_ls_wR_factor_gt 0.0971
_refine_ls_wR_factor_ref 0.1012
_reflns_Friedel_coverage 0.000
_reflns_number_gt 2550
_reflns_number_total 2965
_reflns_threshold_expression 'I > 2\s(I)'
_cod_data_source_file d3cy01702h3.cif
_cod_data_source_block 1b
_cod_depositor_comments 'Adding full bibliography for 1571020--1571024.cif.'
_cod_original_sg_symbol_H-M 'P 21/n'
_cod_database_code 1571022
_shelx_space_group_comment
;
The symmetry employed for this shelxl refinement is uniquely defined
by the following loop, which should always be used as a source of
symmetry information in preference to the above space-group names.
They are only intended as comments.
;
_shelxl_version_number 2014-3

loop_
_space_group_symop_operation_xyz
'x, y, z'
'-x+1/2, y+1/2, -z+1/2'
'-x, -y, -z'
'x-1/2, -y-1/2, z-1/2'

loop_
_atom_site_label
_atom_site_type_symbol
_atom_site_fract_x
_atom_site_fract_y
_atom_site_fract_z
_atom_site_U_iso_or_equiv
_atom_site_adp_type
_atom_site_occupancy
_atom_site_site_symmetry_order
_atom_site_calc_flag
_atom_site_refinement_flags_posn
_atom_site_refinement_flags_adp
_atom_site_refinement_flags_occupancy
_atom_site_disorder_assembly
_atom_site_disorder_group
O1 O 0.91841(8) 0.04291(12) 0.56420(4) 0.0267(2) Uani 1 1 d . . . . .
O2 O 0.72479(8) -0.11148(12) 0.52927(4) 0.0284(2) Uani 1 1 d . . . . .
N1 N 0.75223(9) 0.22065(14) 0.61583(4) 0.0224(2) Uani 1 1 d . . . . .
N2 N 0.40321(10) 0.54531(14) 0.57353(5) 0.0255(2) Uani 1 1 d . . . . .
B1 B 0.88720(13) 0.09525(19) 0.62849(6) 0.0228(3) Uani 1 1 d . . . . .
C1 C 0.83833(12) -0.05541(18) 0.52457(5) 0.0276(3) Uani 1 1 d . . . . .
H1 H 0.8729 -0.0868 0.4877 0.033 Uiso 1 1 calc R U . . .
C2 C 1.01921(11) 0.20640(17) 0.66115(5) 0.0236(3) Uani 1 1 d . . . . .
H2 H 1.0336 0.3122 0.6343 0.028 Uiso 1 1 calc R U . . .
C3 C 1.14673(11) 0.08198(18) 0.66532(6) 0.0269(3) Uani 1 1 d . . . . .
H3A H 1.1689 0.0640 0.6231 0.032 Uiso 1 1 calc R U . . .
H3B H 1.2252 0.1457 0.6895 0.032 Uiso 1 1 calc R U . . .
C4 C 1.13287(12) -0.10531(18) 0.69461(6) 0.0299(3) Uani 1 1 d . . . . .
H4A H 1.2067 -0.1848 0.6840 0.036 Uiso 1 1 calc R U . . .
H4B H 1.1466 -0.0915 0.7401 0.036 Uiso 1 1 calc R U . . .
C5 C 0.99462(12) -0.19923(18) 0.67438(6) 0.0302(3) Uani 1 1 d . . . . .
H5A H 0.9857 -0.3011 0.7030 0.036 Uiso 1 1 calc R U . . .
H5B H 0.9945 -0.2510 0.6326 0.036 Uiso 1 1 calc R U . . .
C6 C 0.86849(12) -0.07436(17) 0.67284(5) 0.0245(3) Uani 1 1 d . . . . .
H6 H 0.7851 -0.1436 0.6546 0.029 Uiso 1 1 calc R U . . .
C7 C 0.84689(12) -0.00522(18) 0.73748(5) 0.0276(3) Uani 1 1 d . . . . .
H7A H 0.7548 0.0504 0.7339 0.033 Uiso 1 1 calc R U . . .
H7B H 0.8477 -0.1110 0.7654 0.033 Uiso 1 1 calc R U . . .
C8 C 0.95245(13) 0.13338(18) 0.76796(5) 0.0289(3) Uani 1 1 d . . . . .
H8A H 0.9149 0.1934 0.8023 0.035 Uiso 1 1 calc R U . . .
H8B H 1.0363 0.0676 0.7860 0.035 Uiso 1 1 calc R U . . .
C9 C 0.99180(12) 0.27955(18) 0.72400(5) 0.0265(3) Uani 1 1 d . . . . .
H9A H 1.0750 0.3427 0.7443 0.032 Uiso 1 1 calc R U . . .
H9B H 0.9170 0.3700 0.7168 0.032 Uiso 1 1 calc R U . . .
C10 C 0.76013(12) 0.39539(17) 0.59806(5) 0.0244(3) Uani 1 1 d . . . . .
H10 H 0.8482 0.4438 0.5953 0.029 Uiso 1 1 calc R U . . .
C11 C 0.64936(12) 0.50657(17) 0.58378(5) 0.0248(3) Uani 1 1 d . . . . .
H11 H 0.6617 0.6283 0.5716 0.030 Uiso 1 1 calc R U . . .
C12 C 0.51611(12) 0.44040(17) 0.58715(5) 0.0232(3) Uani 1 1 d . . . . .
C13 C 0.50850(12) 0.25773(17) 0.60562(5) 0.0245(3) Uani 1 1 d . . . . .
H13 H 0.4220 0.2051 0.6089 0.029 Uiso 1 1 calc R U . . .
C14 C 0.62513(11) 0.15606(17) 0.61888(5) 0.0240(3) Uani 1 1 d . . . . .
H14 H 0.6164 0.0334 0.6309 0.029 Uiso 1 1 calc R U . . .
C15 C 0.41075(12) 0.73817(18) 0.56030(6) 0.0293(3) Uani 1 1 d . . . . .
H15A H 0.4142 0.8072 0.5988 0.044 Uiso 1 1 calc R U . . .
H15B H 0.3297 0.7743 0.5314 0.044 Uiso 1 1 calc R U . . .
H15C H 0.4934 0.7628 0.5418 0.044 Uiso 1 1 calc R U . . .
C16 C 0.26917(12) 0.47510(19) 0.58180(6) 0.0317(3) Uani 1 1 d . . . . .
H16A H 0.2513 0.3622 0.5584 0.048 Uiso 1 1 calc R U . . .
H16B H 0.1986 0.5646 0.5669 0.048 Uiso 1 1 calc R U . . .
H16C H 0.2675 0.4513 0.6257 0.048 Uiso 1 1 calc R U . . .

loop_
_atom_site_aniso_label
_atom_site_aniso_U_11
_atom_site_aniso_U_22
_atom_site_aniso_U_33
_atom_site_aniso_U_23
_atom_site_aniso_U_13
_atom_site_aniso_U_12
O1 0.0235(4) 0.0335(5) 0.0236(4) -0.0023(4) 0.0046(3) -0.0030(4)
O2 0.0276(5) 0.0287(5) 0.0287(5) 0.0007(4) 0.0032(3) -0.0044(4)
N1 0.0222(5) 0.0236(5) 0.0211(5) 0.0012(4) 0.0029(4) -0.0023(4)
N2 0.0231(5) 0.0256(6) 0.0274(5) 0.0011(4) 0.0023(4) 0.0002(4)
B1 0.0207(6) 0.0256(7) 0.0225(6) 0.0000(5) 0.0044(5) 0.0002(5)
C1 0.0287(6) 0.0311(7) 0.0228(6) -0.0006(5) 0.0035(5) -0.0008(5)
C2 0.0215(6) 0.0246(6) 0.0243(6) 0.0028(5) 0.0029(4) -0.0017(5)
C3 0.0211(6) 0.0321(7) 0.0271(6) -0.0008(5) 0.0024(5) -0.0008(5)
C4 0.0245(6) 0.0311(7) 0.0334(7) 0.0016(5) 0.0021(5) 0.0044(5)
C5 0.0288(6) 0.0253(7) 0.0365(7) 0.0029(5) 0.0046(5) 0.0017(5)
C6 0.0211(6) 0.0246(6) 0.0276(6) 0.0013(5) 0.0025(5) -0.0014(5)
C7 0.0281(6) 0.0294(7) 0.0256(6) 0.0058(5) 0.0052(5) 0.0004(5)
C8 0.0289(6) 0.0349(8) 0.0228(6) 0.0002(5) 0.0037(5) 0.0008(5)
C9 0.0238(6) 0.0284(7) 0.0267(6) -0.0016(5) 0.0014(5) -0.0020(5)
C10 0.0235(6) 0.0265(7) 0.0230(6) 0.0014(5) 0.0029(4) -0.0043(5)
C11 0.0276(6) 0.0237(6) 0.0227(6) 0.0023(5) 0.0028(5) -0.0020(5)
C12 0.0256(6) 0.0264(6) 0.0170(5) -0.0020(5) 0.0009(4) 0.0001(5)
C13 0.0224(6) 0.0266(7) 0.0245(6) -0.0007(5) 0.0035(5) -0.0039(5)
C14 0.0249(6) 0.0234(6) 0.0239(6) 0.0007(5) 0.0038(4) -0.0038(5)
C15 0.0280(6) 0.0268(7) 0.0325(7) 0.0027(5) 0.0024(5) 0.0015(5)
C16 0.0226(6) 0.0315(7) 0.0403(7) 0.0003(6) 0.0026(5) 0.0001(5)

loop_
_atom_type_symbol
_atom_type_description
_atom_type_scat_dispersion_real
_atom_type_scat_dispersion_imag
_atom_type_scat_source
C C 0.0033 0.0016 'International Tables Vol C Tables 4.2.6.8 and 6.1.1.4'
H H 0.0000 0.0000 'International Tables Vol C Tables 4.2.6.8 and 6.1.1.4'
B B 0.0013 0.0007 'International Tables Vol C Tables 4.2.6.8 and 6.1.1.4'
N N 0.0061 0.0033 'International Tables Vol C Tables 4.2.6.8 and 6.1.1.4'
O O 0.0106 0.0060 'International Tables Vol C Tables 4.2.6.8 and 6.1.1.4'

loop_
_geom_angle_atom_site_label_1
_geom_angle_atom_site_label_2
_geom_angle_atom_site_label_3
_geom_angle
_geom_angle_site_symmetry_1
_geom_angle_site_symmetry_3
_geom_angle_publ_flag
C1 O1 B1 124.45(9) . . ?
C10 N1 C14 116.32(10) . . ?
C10 N1 B1 120.99(9) . . ?
C14 N1 B1 122.59(10) . . ?
C12 N2 C15 122.53(10) . . ?
C12 N2 C16 120.19(11) . . ?
C15 N2 C16 116.50(10) . . ?
O1 B1 C6 114.45(10) . . ?
O1 B1 N1 105.10(9) . . ?
C6 B1 N1 112.53(9) . . ?
O1 B1 C2 105.96(9) . . ?
C6 B1 C2 106.56(9) . . ?
N1 B1 C2 112.16(10) . . ?
O2 C1 O1 127.57(11) . . ?
O2 C1 H1 116.2 . . ?
O1 C1 H1 116.2 . . ?
C9 C2 C3 113.86(9) . . ?
C9 C2 B1 109.65(9) . . ?
C3 C2 B1 108.71(10) . . ?
C9 C2 H2 108.2 . . ?
C3 C2 H2 108.2 . . ?
B1 C2 H2 108.2 . . ?
C4 C3 C2 115.77(10) . . ?
C4 C3 H3A 108.3 . . ?
C2 C3 H3A 108.3 . . ?
C4 C3 H3B 108.3 . . ?
C2 C3 H3B 108.3 . . ?
H3A C3 H3B 107.4 . . ?
C5 C4 C3 114.55(10) . . ?
C5 C4 H4A 108.6 . . ?
C3 C4 H4A 108.6 . . ?
C5 C4 H4B 108.6 . . ?
C3 C4 H4B 108.6 . . ?
H4A C4 H4B 107.6 . . ?
C4 C5 C6 114.59(11) . . ?
C4 C5 H5A 108.6 . . ?
C6 C5 H5A 108.6 . . ?
C4 C5 H5B 108.6 . . ?
C6 C5 H5B 108.6 . . ?
H5A C5 H5B 107.6 . . ?
C5 C6 C7 113.36(10) . . ?
C5 C6 B1 108.17(10) . . ?
C7 C6 B1 109.78(10) . . ?
C5 C6 H6 108.5 . . ?
C7 C6 H6 108.5 . . ?
B1 C6 H6 108.5 . . ?
C8 C7 C6 116.00(10) . . ?
C8 C7 H7A 108.3 . . ?
C6 C7 H7A 108.3 . . ?
C8 C7 H7B 108.3 . . ?
C6 C7 H7B 108.3 . . ?
H7A C7 H7B 107.4 . . ?
C9 C8 C7 114.43(10) . . ?
C9 C8 H8A 108.7 . . ?
C7 C8 H8A 108.7 . . ?
C9 C8 H8B 108.7 . . ?
C7 C8 H8B 108.7 . . ?
H8A C8 H8B 107.6 . . ?
C8 C9 C2 114.14(11) . . ?
C8 C9 H9A 108.7 . . ?
C2 C9 H9A 108.7 . . ?
C8 C9 H9B 108.7 . . ?
C2 C9 H9B 108.7 . . ?
H9A C9 H9B 107.6 . . ?
N1 C10 C11 124.05(11) . . ?
N1 C10 H10 118.0 . . ?
C11 C10 H10 118.0 . . ?
C10 C11 C12 120.00(11) . . ?
C10 C11 H11 120.0 . . ?
C12 C11 H11 120.0 . . ?
N2 C12 C13 122.12(11) . . ?
N2 C12 C11 122.20(11) . . ?
C13 C12 C11 115.68(11) . . ?
C14 C13 C12 120.31(11) . . ?
C14 C13 H13 119.8 . . ?
C12 C13 H13 119.8 . . ?
N1 C14 C13 123.63(11) . . ?
N1 C14 H14 118.2 . . ?
C13 C14 H14 118.2 . . ?
N2 C15 H15A 109.5 . . ?
N2 C15 H15B 109.5 . . ?
H15A C15 H15B 109.5 . . ?
N2 C15 H15C 109.5 . . ?
H15A C15 H15C 109.5 . . ?
H15B C15 H15C 109.5 . . ?
N2 C16 H16A 109.5 . . ?
N2 C16 H16B 109.5 . . ?
H16A C16 H16B 109.5 . . ?
N2 C16 H16C 109.5 . . ?
H16A C16 H16C 109.5 . . ?
H16B C16 H16C 109.5 . . ?

loop_
_geom_bond_atom_site_label_1
_geom_bond_atom_site_label_2
_geom_bond_distance
_geom_bond_site_symmetry_2
_geom_bond_publ_flag
O1 C1 1.3035(15) . ?
O1 B1 1.5336(15) . ?
O2 C1 1.2134(15) . ?
N1 C10 1.3519(16) . ?
N1 C14 1.3530(15) . ?
N1 B1 1.6119(16) . ?
N2 C12 1.3532(15) . ?
N2 C15 1.4558(17) . ?
N2 C16 1.4571(16) . ?
B1 C6 1.6107(18) . ?
B1 C2 1.6138(17) . ?
C1 H1 0.9500 . ?
C2 C9 1.5382(16) . ?
C2 C3 1.5496(16) . ?
C2 H2 1.0000 . ?
C3 C4 1.5375(18) . ?
C3 H3A 0.9900 . ?
C3 H3B 0.9900 . ?
C4 C5 1.5359(17) . ?
C4 H4A 0.9900 . ?
C4 H4B 0.9900 . ?
C5 C6 1.5452(17) . ?
C5 H5A 0.9900 . ?
C5 H5B 0.9900 . ?
C6 C7 1.5478(17) . ?
C6 H6 1.0000 . ?
C7 C8 1.5393(17) . ?
C7 H7A 0.9900 . ?
C7 H7B 0.9900 . ?
C8 C9 1.5329(18) . ?
C8 H8A 0.9900 . ?
C8 H8B 0.9900 . ?
C9 H9A 0.9900 . ?
C9 H9B 0.9900 . ?
C10 C11 1.3654(17) . ?
C10 H10 0.9500 . ?
C11 C12 1.4153(16) . ?
C11 H11 0.9500 . ?
C12 C13 1.4119(18) . ?
C13 C14 1.3686(17) . ?
C13 H13 0.9500 . ?
C14 H14 0.9500 . ?
C15 H15A 0.9800 . ?
C15 H15B 0.9800 . ?
C15 H15C 0.9800 . ?
C16 H16A 0.9800 . ?
C16 H16B 0.9800 . ?
C16 H16C 0.9800 . ?
